data_4129852
loop_
_publ_author_name
'Brewitz, Lennart'
'Arteaga, Fernando Arteaga'
'Yin, Liang'
'Alagiri, Kaliyamoorthy'
'Kumagai, Naoya'
'Shibasaki, Masakatsu'

_publ_section_title
;
 Direct Catalytic Asymmetric Mannich-Type Reaction of \a- and
 \b-Fluorinated Amides.
;
_journal_issue 50
_journal_name_full 'Journal of the American Chemical Society'
_journal_page_first 15929
_journal_page_last 15939
_journal_paper_doi 10.1021/jacs.5b11064
_journal_volume 137
_journal_year 2015
_chemical_formula_moiety 'C9 H9 F N2 O'
_chemical_formula_sum 'C9 H9 F N2 O'
_chemical_formula_weight 180.18
_space_group_crystal_system monoclinic
_space_group_IT_number 14
_space_group_name_Hall '-P 2yn'
_space_group_name_H-M_alt 'P 1 21/n 1'
_atom_sites_solution_hydrogens geom
_atom_sites_solution_primary direct
_atom_sites_solution_secondary difmap
_cell_angle_alpha 90.0000
_cell_angle_beta 107.452(8)
_cell_angle_gamma 90.0000
_cell_formula_units_Z 8
_cell_length_a 7.0914(3)
_cell_length_b 26.3930(6)
_cell_length_c 8.8755(3)
_cell_measurement_reflns_used 5026
_cell_measurement_temperature 93
_cell_measurement_theta_max 68.16
_cell_measurement_theta_min 3.35
_cell_volume 1584.70(12)
_computing_cell_refinement 'RAPID AUTO'
_computing_data_collection 'RAPID AUTO (Rigaku, ????)'
_computing_data_reduction 'RAPID AUTO'
_computing_molecular_graphics 'CrystalStructure 4.1'
_computing_publication_material 'CrystalStructure 4.1 (Rigaku, 2014)'
_computing_structure_refinement 'SHELXL2013 (Sheldrick, 2008)'
_computing_structure_solution 'SIR2011 (Burla, et al., 2012)'
_diffrn_ambient_temperature 93
_diffrn_detector_area_resol_mean 10.000
_diffrn_measured_fraction_theta_full 0.993
_diffrn_measured_fraction_theta_max 0.991
_diffrn_measurement_device_type 'Rigaku R-AXIS RAPID'
_diffrn_measurement_method \w
_diffrn_radiation_type 'Cu K\a'
_diffrn_radiation_wavelength 1.54187
_diffrn_reflns_av_R_equivalents 0.0720
_diffrn_reflns_Laue_measured_fraction_full 0.993
_diffrn_reflns_Laue_measured_fraction_max 0.991
_diffrn_reflns_limit_h_max 8
_diffrn_reflns_limit_h_min -8
_diffrn_reflns_limit_k_max 31
_diffrn_reflns_limit_k_min -31
_diffrn_reflns_limit_l_max 10
_diffrn_reflns_limit_l_min -10
_diffrn_reflns_number 18251
_diffrn_reflns_point_group_measured_fraction_full 0.993
_diffrn_reflns_point_group_measured_fraction_max 0.991
_diffrn_reflns_theta_full 67.687
_diffrn_reflns_theta_max 68.235
_diffrn_reflns_theta_min 3.349
_diffrn_standards_number 0
_exptl_absorpt_coefficient_mu 0.992
_exptl_absorpt_correction_T_max 0.820
_exptl_absorpt_correction_T_min 0.545
_exptl_absorpt_correction_type multi-scan
_exptl_absorpt_process_details 'ABSCOR (Rigaku, 1995)'
_exptl_crystal_colour colorless
_exptl_crystal_density_diffrn 1.510
_exptl_crystal_density_method 'not measured'
_exptl_crystal_description prism
_exptl_crystal_F_000 752.00
_exptl_crystal_size_max 0.200
_exptl_crystal_size_mid 0.200
_exptl_crystal_size_min 0.200
_refine_diff_density_max 0.30
_refine_diff_density_min -0.35
_refine_ls_extinction_method none
_refine_ls_goodness_of_fit_ref 0.877
_refine_ls_hydrogen_treatment constr
_refine_ls_number_parameters 235
_refine_ls_number_reflns 2889
_refine_ls_number_restraints 0
_refine_ls_R_factor_all 0.0718
_refine_ls_R_factor_gt 0.0489
_refine_ls_shift/su_max 0.001
_refine_ls_structure_factor_coef Fsqd
_refine_ls_weighting_details 'w = 1/[\s^2^(Fo^2^)+(0.0469P)^2^+0.0000P] where P=(Fo^2^+2Fc^2^)/3'
_refine_ls_weighting_scheme calc
_refine_ls_wR_factor_gt 0.0966
_refine_ls_wR_factor_ref 0.1018
_reflns_number_gt 1843
_reflns_number_total 2889
_reflns_threshold_expression F^2^>2.0\s(F^2^)
_cod_data_source_file ja5b11064_si_004.cif
_cod_data_source_block 150630Lennart
_cod_depositor_comments
;

2020-04-07
Z value and formula fixed to values more according to usual
chemical conventions.                 miguel
;
_cod_original_formula_sum 'C18 H18 F2 N4 O2'
_cod_original_formula_weight 360.36
_cod_original_formula_moiety 'C18 H18 F2 N4 O2'
_cod_original_formula_units_Z 4
_cod_original_cell_volume 1584.70(11)
_cod_database_code 4129852
_shelxl_res_file
;
TITL 150630Lennart
CELL  1.54187 7.09141 26.39304 8.87546 90.00000 107.45170 90.00000
ZERR  4 0.00025 0.00059 0.00029 0.00000 0.00760 0.00000
LATT 1
SYMM .50-X, .50+Y, .50-Z
SFAC C H F N O
UNIT 72 72 8 16 8
L.S. 10
FMAP 2
PLAN -16
WPDB -2
HTAB
BOND $H
CONF
LIST 4
TEMP -180.0
ACTA
SIZE 0.200 0.200 0.200
WGHT    0.046900
FVAR       0.62500
F1    3    0.666966    0.672077    1.531438    11.00000    0.02765    0.05204 =
         0.02488   -0.00030    0.00325   -0.00087
F21   3   -0.614914    0.557575    0.454694    11.00000    0.02707    0.05487 =
         0.02308   -0.00163    0.00241    0.00153
O1    5   -0.256854    0.558764    0.433927    11.00000    0.03411    0.03979 =
         0.02135    0.00019    0.00982    0.00308
O22   5    0.306377    0.676066    1.548540    11.00000    0.03396    0.03469 =
         0.02073    0.00020    0.01022    0.00290
N3    4   -0.105550    0.562200    0.695938    11.00000    0.02089    0.03185 =
         0.02156    0.00009    0.00774    0.00068
N7    4    0.299090    0.686104    1.070025    11.00000    0.02713    0.02617 =
         0.02509   -0.00150    0.01202   -0.00200
N20   4   -0.241670    0.567752    0.913430    11.00000    0.02650    0.02722 =
         0.02317    0.00041    0.00989    0.00110
N23   4    0.162162    0.687104    1.288064    11.00000    0.02259    0.03015 =
         0.02212    0.00048    0.00846    0.00143
C2    1   -0.096223    0.694415    0.875973    11.00000    0.02554    0.02383 =
         0.03004    0.00065    0.00484    0.00098
AFIX  43
H2    2   -0.229115    0.697026    0.810416    11.00000   -1.20000
AFIX   0
C3    1   -0.088706    0.564145    0.857864    11.00000    0.02683    0.02033 =
         0.02041    0.00085    0.00712   -0.00021
C4    1    0.145119    0.689240    1.125641    11.00000    0.03010    0.01915 =
         0.02246   -0.00036    0.00912    0.00025
C5    1   -0.002960    0.565242    1.172997    11.00000    0.03303    0.02440 =
         0.02263    0.00004    0.00901   -0.00044
AFIX  43
H5    2    0.021352    0.565389    1.284242    11.00000   -1.20000
AFIX   0
C6    1   -0.052138    0.694203    1.036782    11.00000    0.02472    0.02233 =
         0.02513   -0.00058    0.00862    0.00037
C8    1    0.109084    0.561621    0.946822    11.00000    0.02332    0.02032 =
         0.02705   -0.00002    0.00722   -0.00013
C9    1    0.250284    0.687451    0.910789    11.00000    0.03206    0.02544 =
         0.02518    0.00069    0.01218   -0.00220
AFIX  43
H9    2    0.354723    0.686073    0.864378    11.00000   -1.20000
AFIX   0
C10   1    0.152710    0.562061    1.108388    11.00000    0.02272    0.02452 =
         0.02660   -0.00033    0.00135   -0.00143
AFIX  43
H10   2    0.285672    0.560241    1.174258    11.00000   -1.20000
AFIX   0
C11   1   -0.193598    0.568184    1.072285    11.00000    0.02911    0.02409 =
         0.02514   -0.00025    0.01115   -0.00129
AFIX  43
H11   2   -0.298201    0.570689    1.118246    11.00000   -1.20000
AFIX   0
C12   1   -0.269892    0.560519    0.567931    11.00000    0.02781    0.02106 =
         0.02581    0.00098    0.00790    0.00147
C13   1    0.323163    0.679151    1.415965    11.00000    0.02795    0.02025 =
         0.02578   -0.00127    0.00780   -0.00036
C14   1   -0.467363    0.560576    0.599839    11.00000    0.02364    0.03583 =
         0.01589   -0.00054    0.00170    0.00064
AFIX  23
H14A  2   -0.476548    0.531274    0.666923    11.00000   -1.20000
H14B  2   -0.482962    0.592027    0.655711    11.00000   -1.20000
AFIX   0
C15   1    0.521668    0.674384    1.386115    11.00000    0.02715    0.03103 =
         0.02019    0.00022    0.00375    0.00009
AFIX  23
H15A  2    0.524977    0.643334    1.324376    11.00000   -1.20000
H15B  2    0.544595    0.703965    1.325285    11.00000   -1.20000
AFIX   0
C16   1    0.092951    0.561088    0.673760    11.00000    0.02476    0.03055 =
         0.02677   -0.00043    0.01098    0.00025
AFIX  23
H16A  2    0.115945    0.592059    0.618836    11.00000   -1.20000
H16B  2    0.107218    0.531139    0.610904    11.00000   -1.20000
AFIX   0
C17   1   -0.036707    0.689265    1.309528    11.00000    0.02554    0.03060 =
         0.02864    0.00010    0.01213    0.00117
AFIX  23
H17A  2   -0.044541    0.717242    1.381710    11.00000   -1.20000
H17B  2   -0.067837    0.657012    1.353838    11.00000   -1.20000
AFIX   0
C18   1   -0.180350    0.698412    1.143744    11.00000    0.02820    0.02946 =
         0.02885   -0.00045    0.01030    0.00108
AFIX  23
H18A  2   -0.286323    0.672547    1.117113    11.00000   -1.20000
H18B  2   -0.241200    0.732445    1.136143    11.00000   -1.20000
AFIX   0
C19   1    0.239304    0.558272    0.841501    11.00000    0.02594    0.02706 =
         0.02937    0.00092    0.00888   -0.00123
AFIX  23
H19A  2    0.313607    0.525960    0.857946    11.00000   -1.20000
H19B  2    0.334209    0.586805    0.861099    11.00000   -1.20000
AFIX   0
C24   1    0.059633    0.690685    0.810731    11.00000    0.03435    0.02287 =
         0.02309   -0.00021    0.00850   -0.00049
AFIX  43
H24   2    0.034822    0.690379    0.699437    11.00000   -1.20000
AFIX   0
HKLF 4
 
REM  150630Lennart
REM R1 =  0.0489 for    1843 Fo > 4sig(Fo)  and  0.0718 for all    2889 data
REM    235 parameters refined using      0 restraints
 
END  
     
WGHT      0.0469      0.0000 

REM Instructions for potential hydrogen bonds
EQIV $1 x+1, y, z+1
HTAB C5 F21_$1
EQIV $2 x-1/2, -y+3/2, z-1/2
HTAB C18 O22_$2
EQIV $3 x-1, y, z-1
HTAB C24 F1_$3

REM Highest difference peak  0.305,  deepest hole -0.350,  1-sigma level  0.124
Q1    1   0.3729  0.7521  1.1039  11.00000  0.05    0.30
Q2    1   0.2408  0.7497  1.0507  11.00000  0.05    0.30
Q3    1  -0.4878  0.6133  0.6485  11.00000  0.05    0.29
Q4    1  -0.0697  0.7476  0.7670  11.00000  0.05    0.29
Q5    1   0.0628  0.4968  0.6393  11.00000  0.05    0.28
Q6    1   0.2395  0.7590  1.3070  11.00000  0.05    0.27
Q7    1  -0.4037  0.7405  1.0028  11.00000  0.05    0.27
Q8    1  -0.1626  0.4915  0.6445  11.00000  0.05    0.27
Q9    1   0.7124  0.6238  1.2783  11.00000  0.05    0.27
Q10   1   0.2381  0.7502  0.9072  11.00000  0.05    0.27
Q11   1   0.0827  0.7512  0.8459  11.00000  0.05    0.27
Q12   1  -0.3398  0.5050  0.9370  11.00000  0.05    0.26
Q13   1   0.1151  0.5133  1.0238  11.00000  0.05    0.26
Q14   1   0.2080  0.5068  0.7904  11.00000  0.05    0.26
Q15   1  -0.4061  0.6256  1.1003  11.00000  0.05    0.26
Q16   1  -0.3998  0.5058  0.8805  11.00000  0.05    0.26
;

loop_
_symmetry_equiv_pos_site_id
_space_group_symop_operation_xyz
1 +X,+Y,+Z
2 1/2-X,1/2+Y,1/2-Z
3 -X,-Y,-Z
4 1/2+X,1/2-Y,1/2+Z

loop_
_atom_site_label
_atom_site_type_symbol
_atom_site_fract_x
_atom_site_fract_y
_atom_site_fract_z
_atom_site_U_iso_or_equiv
_atom_site_adp_type
_atom_site_occupancy
_atom_site_site_symmetry_multiplicity
_atom_site_calc_flag
_atom_site_refinement_flags
F1 F 0.66697(17) 0.67208(4) 1.53144(13) 0.0359(3) Uani 1 4 d .
F21 F -0.61491(17) 0.55757(4) 0.45469(13) 0.0361(3) Uani 1 4 d .
O1 O -0.2569(2) 0.55876(5) 0.43393(16) 0.0314(4) Uani 1 4 d .
O22 O 0.3064(2) 0.67607(5) 1.54854(16) 0.0293(4) Uani 1 4 d .
N3 N -0.1056(2) 0.56220(6) 0.69594(19) 0.0245(4) Uani 1 4 d .
N7 N 0.2991(2) 0.68610(6) 1.07002(19) 0.0252(4) Uani 1 4 d .
N20 N -0.2417(3) 0.56775(5) 0.9134(2) 0.0251(4) Uani 1 4 d .
N23 N 0.1622(2) 0.68710(6) 1.28806(19) 0.0246(4) Uani 1 4 d .
C2 C -0.0962(3) 0.69442(7) 0.8760(2) 0.0272(5) Uani 1 4 d .
C3 C -0.0887(3) 0.56414(7) 0.8579(2) 0.0225(5) Uani 1 4 d .
C4 C 0.1451(3) 0.68924(7) 1.1256(2) 0.0236(5) Uani 1 4 d .
C5 C -0.0030(3) 0.56524(7) 1.1730(2) 0.0265(5) Uani 1 4 d .
C6 C -0.0521(3) 0.69420(7) 1.0368(2) 0.0238(5) Uani 1 4 d .
C8 C 0.1091(3) 0.56162(7) 0.9468(2) 0.0236(5) Uani 1 4 d .
C9 C 0.2503(3) 0.68745(7) 0.9108(2) 0.0268(5) Uani 1 4 d .
C10 C 0.1527(3) 0.56206(7) 1.1084(2) 0.0259(5) Uani 1 4 d .
C11 C -0.1936(3) 0.56818(6) 1.0723(3) 0.0255(5) Uani 1 4 d .
C12 C -0.2699(3) 0.56052(7) 0.5679(3) 0.0249(5) Uani 1 4 d .
C13 C 0.3232(3) 0.67915(7) 1.4160(2) 0.0247(5) Uani 1 4 d .
C14 C -0.4674(3) 0.56058(7) 0.5998(2) 0.0260(5) Uani 1 4 d .
C15 C 0.5217(3) 0.67438(7) 1.3861(2) 0.0269(5) Uani 1 4 d .
C16 C 0.0930(3) 0.56109(7) 0.6738(2) 0.0266(5) Uani 1 4 d .
C17 C -0.0367(3) 0.68926(7) 1.3095(2) 0.0274(5) Uani 1 4 d .
C18 C -0.1804(3) 0.69841(8) 1.1437(2) 0.0285(5) Uani 1 4 d .
C19 C 0.2393(3) 0.55827(7) 0.8415(2) 0.0273(5) Uani 1 4 d .
C24 C 0.0596(3) 0.69068(7) 0.8107(2) 0.0268(5) Uani 1 4 d .
H2 H -0.22911 0.69703 0.81042 0.0327 Uiso 1 4 calc R
H5 H 0.02135 0.56539 1.28424 0.0318 Uiso 1 4 calc R
H9 H 0.35472 0.68607 0.86438 0.0321 Uiso 1 4 calc R
H10 H 0.28567 0.56024 1.17426 0.0311 Uiso 1 4 calc R
H11 H -0.2982 0.57069 1.11825 0.0305 Uiso 1 4 calc R
H14A H -0.47655 0.53127 0.66692 0.0313 Uiso 1 4 calc R
H14B H -0.48296 0.59203 0.65571 0.0313 Uiso 1 4 calc R
H15A H 0.52498 0.64333 1.32438 0.0322 Uiso 1 4 calc R
H15B H 0.5446 0.70396 1.32529 0.0322 Uiso 1 4 calc R
H16A H 0.11594 0.59206 0.61884 0.0320 Uiso 1 4 calc R
H16B H 0.10722 0.53114 0.6109 0.0320 Uiso 1 4 calc R
H17A H -0.04454 0.71724 1.38171 0.0329 Uiso 1 4 calc R
H17B H -0.06784 0.65701 1.35384 0.0329 Uiso 1 4 calc R
H18A H -0.28632 0.67255 1.11711 0.0341 Uiso 1 4 calc R
H18B H -0.2412 0.73245 1.13614 0.0341 Uiso 1 4 calc R
H19A H 0.31361 0.52596 0.85795 0.0328 Uiso 1 4 calc R
H19B H 0.33421 0.5868 0.8611 0.0328 Uiso 1 4 calc R
H24 H 0.03482 0.69038 0.69944 0.0322 Uiso 1 4 calc R

loop_
_atom_site_aniso_label
_atom_site_aniso_U_11
_atom_site_aniso_U_22
_atom_site_aniso_U_33
_atom_site_aniso_U_12
_atom_site_aniso_U_13
_atom_site_aniso_U_23
F1 0.0277(7) 0.0520(8) 0.0249(7) -0.0009(6) 0.0032(6) -0.0003(6)
F21 0.0271(7) 0.0549(8) 0.0231(7) 0.0015(6) 0.0024(6) -0.0016(6)
O1 0.0341(9) 0.0398(9) 0.0214(8) 0.0031(7) 0.0098(7) 0.0002(7)
O22 0.0340(9) 0.0347(8) 0.0207(8) 0.0029(6) 0.0102(7) 0.0002(6)
N3 0.0209(10) 0.0319(10) 0.0216(10) 0.0007(7) 0.0077(8) 0.0001(7)
N7 0.0271(10) 0.0262(9) 0.0251(10) -0.0020(7) 0.0120(8) -0.0015(7)
N20 0.0265(10) 0.0272(10) 0.0232(10) 0.0011(7) 0.0099(8) 0.0004(7)
N23 0.0226(10) 0.0302(10) 0.0221(10) 0.0014(7) 0.0085(8) 0.0005(7)
C2 0.0255(12) 0.0238(11) 0.0300(13) 0.0010(9) 0.0048(10) 0.0006(9)
C3 0.0268(12) 0.0203(10) 0.0204(11) -0.0002(8) 0.0071(10) 0.0008(8)
C4 0.0301(12) 0.0192(11) 0.0225(12) 0.0003(8) 0.0091(10) -0.0004(8)
C5 0.0330(13) 0.0244(11) 0.0226(12) -0.0004(9) 0.0090(10) 0.0000(9)
C6 0.0247(12) 0.0223(10) 0.0251(13) 0.0004(8) 0.0086(10) -0.0006(9)
C8 0.0233(12) 0.0203(10) 0.0271(12) -0.0001(8) 0.0072(10) -0.0000(9)
C9 0.0321(13) 0.0254(11) 0.0252(12) -0.0022(9) 0.0122(11) 0.0007(9)
C10 0.0227(12) 0.0245(11) 0.0266(13) -0.0014(9) 0.0014(10) -0.0003(9)
C11 0.0291(13) 0.0241(11) 0.0251(13) -0.0013(9) 0.0112(10) -0.0003(9)
C12 0.0278(13) 0.0211(10) 0.0258(12) 0.0015(9) 0.0079(10) 0.0010(9)
C13 0.0279(13) 0.0203(11) 0.0258(13) -0.0004(9) 0.0078(11) -0.0013(9)
C14 0.0236(12) 0.0358(12) 0.0159(11) 0.0006(9) 0.0017(10) -0.0005(9)
C15 0.0272(12) 0.0310(12) 0.0202(12) 0.0001(9) 0.0037(10) 0.0002(9)
C16 0.0248(12) 0.0306(11) 0.0268(13) 0.0003(9) 0.0110(10) -0.0004(9)
C17 0.0255(12) 0.0306(12) 0.0286(13) 0.0012(9) 0.0121(10) 0.0001(9)
C18 0.0282(12) 0.0295(11) 0.0289(13) 0.0011(9) 0.0103(10) -0.0004(9)
C19 0.0259(13) 0.0271(11) 0.0294(13) -0.0012(9) 0.0089(11) 0.0009(9)
C24 0.0343(13) 0.0229(11) 0.0231(13) -0.0005(9) 0.0085(11) -0.0002(9)

loop_
_atom_type_symbol
_atom_type_description
_atom_type_scat_dispersion_real
_atom_type_scat_dispersion_imag
_atom_type_scat_source
C C 0.0181 0.0091
;
International Tables for Crystallography
(Vol. C, Tables 4.2.6.8 and 6.1.1.4)
;
H H 0.0000 0.0000
;
International Tables for Crystallography
(Vol. C, Table 6.1.1.4)
;
F F 0.0727 0.0534
;
International Tables for Crystallography
(Vol. C, Tables 4.2.6.8 and 6.1.1.4)
;
N N 0.0311 0.0180
;
International Tables for Crystallography
(Vol. C, Tables 4.2.6.8 and 6.1.1.4)
;
O O 0.0492 0.0322
;
International Tables for Crystallography
(Vol. C, Tables 4.2.6.8 and 6.1.1.4)
;

loop_
_geom_angle_atom_site_label_1
_geom_angle_atom_site_label_2
_geom_angle_atom_site_label_3
_geom_angle
_geom_angle_publ_flag
C3 N3 C12 130.0(2) yes
C3 N3 C16 110.13(15) yes
C12 N3 C16 119.90(18) yes
C4 N7 C9 113.93(16) yes
C3 N20 C11 114.35(17) yes
C4 N23 C13 130.58(19) yes
C4 N23 C17 109.70(15) yes
C13 N23 C17 119.41(18) yes
C6 C2 C24 118.11(17) yes
N3 C3 N20 123.75(17) yes
N3 C3 C8 109.9(2) yes
N20 C3 C8 126.33(19) yes
N7 C4 N23 123.28(16) yes
N7 C4 C6 126.44(19) yes
N23 C4 C6 110.3(2) yes
C10 C5 C11 118.7(2) yes
C2 C6 C4 118.0(2) yes
C2 C6 C18 131.86(18) yes
C4 C6 C18 110.18(17) yes
C3 C8 C10 117.8(2) yes
C3 C8 C19 110.71(18) yes
C10 C8 C19 131.52(18) yes
N7 C9 C24 124.7(2) yes
C5 C10 C8 118.22(18) yes
N20 C11 C5 124.6(2) yes
O1 C12 N3 121.2(2) yes
O1 C12 C14 121.88(17) yes
N3 C12 C14 116.94(19) yes
O22 C13 N23 120.9(2) yes
O22 C13 C15 121.87(16) yes
N23 C13 C15 117.23(19) yes
F21 C14 C12 107.89(17) yes
F1 C15 C13 108.10(17) yes
N3 C16 C19 105.34(17) yes
N23 C17 C18 105.45(17) yes
C6 C18 C17 103.91(16) yes
C8 C19 C16 103.72(16) yes
C2 C24 C9 118.82(19) yes
C6 C2 H2 120.941 no
C24 C2 H2 120.948 no
C10 C5 H5 120.644 no
C11 C5 H5 120.645 no
N7 C9 H9 117.653 no
C24 C9 H9 117.654 no
C5 C10 H10 120.887 no
C8 C10 H10 120.889 no
N20 C11 H11 117.698 no
C5 C11 H11 117.688 no
F21 C14 H14A 110.111 no
F21 C14 H14B 110.135 no
C12 C14 H14A 110.121 no
C12 C14 H14B 110.129 no
H14A C14 H14B 108.451 no
F1 C15 H15A 110.087 no
F1 C15 H15B 110.073 no
C13 C15 H15A 110.083 no
C13 C15 H15B 110.080 no
H15A C15 H15B 108.415 no
N3 C16 H16A 110.675 no
N3 C16 H16B 110.673 no
C19 C16 H16A 110.678 no
C19 C16 H16B 110.670 no
H16A C16 H16B 108.785 no
N23 C17 H17A 110.648 no
N23 C17 H17B 110.654 no
C18 C17 H17A 110.649 no
C18 C17 H17B 110.654 no
H17A C17 H17B 108.773 no
C6 C18 H18A 110.978 no
C6 C18 H18B 110.974 no
C17 C18 H18A 110.975 no
C17 C18 H18B 110.974 no
H18A C18 H18B 108.979 no
C8 C19 H19A 111.017 no
C8 C19 H19B 111.018 no
C16 C19 H19A 111.023 no
C16 C19 H19B 111.015 no
H19A C19 H19B 108.997 no
C2 C24 H24 120.589 no
C9 C24 H24 120.592 no

loop_
_geom_bond_atom_site_label_1
_geom_bond_atom_site_label_2
_geom_bond_distance
_geom_bond_publ_flag
F1 C15 1.390(2) yes
F21 C14 1.397(2) yes
O1 C12 1.221(3) yes
O22 C13 1.220(3) yes
N3 C3 1.407(3) yes
N3 C12 1.363(2) yes
N3 C16 1.479(3) yes
N7 C4 1.329(3) yes
N7 C9 1.351(3) yes
N20 C3 1.323(3) yes
N20 C11 1.348(3) yes
N23 C4 1.411(3) yes
N23 C13 1.363(2) yes
N23 C17 1.480(3) yes
C2 C6 1.366(3) yes
C2 C24 1.397(3) yes
C3 C8 1.390(3) yes
C4 C6 1.391(3) yes
C5 C10 1.391(3) yes
C5 C11 1.381(3) yes
C6 C18 1.503(3) yes
C8 C10 1.373(3) yes
C8 C19 1.501(3) yes
C9 C24 1.380(3) yes
C12 C14 1.510(3) yes
C13 C15 1.514(3) yes
C16 C19 1.540(2) yes
C17 C18 1.537(2) yes
C2 H2 0.950 no
C5 H5 0.950 no
C9 H9 0.950 no
C10 H10 0.950 no
C11 H11 0.950 no
C14 H14A 0.990 no
C14 H14B 0.990 no
C15 H15A 0.990 no
C15 H15B 0.990 no
C16 H16A 0.990 no
C16 H16B 0.990 no
C17 H17A 0.990 no
C17 H17B 0.990 no
C18 H18A 0.990 no
C18 H18B 0.990 no
C19 H19A 0.990 no
C19 H19B 0.990 no
C24 H24 0.950 no

loop_
_geom_contact_atom_site_label_1
_geom_contact_atom_site_label_2
_geom_contact_distance
_geom_contact_publ_flag
_geom_contact_site_symmetry_2
F1 O22 2.609(2) no .
F21 O1 2.601(2) no .
O1 C3 3.593(2) no .
O1 C16 2.742(2) no .
O22 C4 3.598(2) no .
O22 C17 2.729(2) no .
N3 C10 3.568(2) no .
N3 C11 3.581(3) no .
N7 C2 2.824(2) no .
N7 C13 3.029(3) no .
N7 C15 2.793(2) no .
N20 C10 2.817(2) no .
N20 C12 3.019(3) no .
N20 C14 2.770(2) no .
N23 C2 3.571(2) no .
N23 C9 3.586(3) no .
C3 C5 2.678(3) no .
C3 C14 2.962(2) no .
C4 C15 2.988(2) no .
C4 C24 2.677(3) no .
C6 C9 2.706(3) no .
C8 C11 2.704(3) no .
F1 F21 3.5745(15) no 1_656
F1 O1 3.2041(18) no 1_656
F1 N3 3.4251(19) no 1_656
F1 C2 3.072(2) no 1_656
F1 C12 2.981(2) no 1_656
F1 C14 3.207(2) no 1_656
F1 C17 3.314(3) no 1_655
F1 C24 3.162(2) no 1_656
F21 F1 3.5745(15) no 1_454
F21 F21 3.4281(15) no 3_466
F21 O1 3.4308(18) no 3_466
F21 O22 3.3266(17) no 1_454
F21 C5 3.121(2) no 1_454
F21 C10 3.023(2) no 1_454
F21 C12 3.213(2) no 3_466
F21 C13 3.243(2) no 1_454
F21 C14 3.235(2) no 3_466
F21 C15 3.342(2) no 1_454
F21 C16 3.240(3) no 1_455
O1 F1 3.2041(18) no 1_454
O1 F21 3.4308(18) no 3_466
O1 C5 3.337(3) no 1_554
O1 C11 3.381(3) no 1_554
O1 C15 3.400(2) no 1_454
O1 C16 3.597(2) no 3_566
O22 F21 3.3266(17) no 1_656
O22 C6 3.578(2) no 4_565
O22 C9 3.369(3) no 1_556
O22 C14 3.411(2) no 1_656
O22 C18 3.413(2) no 4_565
O22 C24 3.327(3) no 1_556
N3 F1 3.4251(19) no 1_454
N3 C5 3.567(2) no 3_567
N7 C8 3.595(2) no .
N7 C10 3.482(3) no .
N7 C18 3.565(3) no 1_655
N20 C2 3.544(2) no .
N20 C10 3.500(2) no 3_567
N20 C19 3.551(3) no 1_455
N23 C2 3.539(2) no 4_565
N23 C5 3.470(2) no .
C2 F1 3.072(2) no 1_454
C2 N20 3.544(2) no .
C2 N23 3.539(2) no 4_464
C2 C3 3.443(3) no .
C2 C13 3.422(3) no 4_464
C2 C15 3.557(3) no 4_464
C3 C2 3.443(3) no .
C3 C5 3.502(3) no 3_567
C3 C10 3.387(3) no 3_567
C3 C24 3.564(3) no .
C4 C5 3.501(3) no .
C4 C10 3.361(3) no .
C5 F21 3.121(2) no 1_656
C5 O1 3.337(3) no 1_556
C5 N3 3.567(2) no 3_567
C5 N23 3.470(2) no .
C5 C3 3.502(3) no 3_567
C5 C4 3.501(3) no .
C5 C6 3.594(3) no .
C5 C8 3.525(3) no 3_567
C5 C17 3.523(3) no .
C6 O22 3.578(2) no 4_464
C6 C5 3.594(3) no .
C6 C11 3.515(3) no .
C6 C13 3.541(3) no 4_464
C8 N7 3.595(2) no .
C8 C5 3.525(3) no 3_567
C8 C9 3.511(3) no .
C8 C11 3.491(2) no 3_567
C8 C24 3.596(3) no .
C9 O22 3.369(3) no 1_554
C9 C8 3.511(3) no .
C9 C19 3.461(3) no .
C10 F21 3.023(2) no 1_656
C10 N7 3.482(3) no .
C10 N20 3.500(2) no 3_567
C10 C3 3.387(3) no 3_567
C10 C4 3.361(3) no .
C11 O1 3.381(3) no 1_556
C11 C6 3.515(3) no .
C11 C8 3.491(2) no 3_567
C11 C18 3.491(3) no .
C11 C19 3.461(3) no 3_567
C12 F1 2.981(2) no 1_454
C12 F21 3.213(2) no 3_466
C12 C15 3.520(3) no 1_454
C13 F21 3.243(2) no 1_656
C13 C2 3.422(3) no 4_565
C13 C6 3.541(3) no 4_565
C14 F1 3.207(2) no 1_454
C14 F21 3.235(2) no 3_466
C14 O22 3.411(2) no 1_454
C14 C15 3.541(3) no 1_454
C14 C16 3.373(3) no 1_455
C14 C19 3.407(3) no 1_455
C15 F21 3.342(2) no 1_656
C15 O1 3.400(2) no 1_656
C15 C2 3.557(3) no 4_565
C15 C12 3.520(3) no 1_656
C15 C14 3.541(3) no 1_656
C15 C17 3.421(3) no 1_655
C15 C18 3.496(3) no 1_655
C16 F21 3.240(3) no 1_655
C16 O1 3.597(2) no 3_566
C16 C14 3.373(3) no 1_655
C17 F1 3.314(3) no 1_455
C17 C5 3.523(3) no .
C17 C15 3.421(3) no 1_455
C18 O22 3.413(2) no 4_464
C18 N7 3.565(3) no 1_455
C18 C11 3.491(3) no .
C18 C15 3.496(3) no 1_455
C19 N20 3.551(3) no 1_655
C19 C9 3.461(3) no .
C19 C11 3.461(3) no 3_567
C19 C14 3.407(3) no 1_655
C24 F1 3.162(2) no 1_454
C24 O22 3.327(3) no 1_554
C24 C3 3.564(3) no .
C24 C8 3.596(3) no .
O1 H14A 3.0269 no .
O1 H14B 3.0182 no .
O1 H16A 2.8022 no .
O1 H16B 2.6892 no .
O22 H15A 2.9930 no .
O22 H15B 3.0544 no .
O22 H17A 2.7121 no .
O22 H17B 2.7443 no .
N3 H14A 2.6922 no .
N3 H14B 2.7087 no .
N3 H19A 3.0421 no .
N3 H19B 3.0909 no .
N7 H15A 2.6015 no .
N7 H15B 2.4537 no .
N7 H24 3.2628 no .
N20 H5 3.2607 no .
N20 H14A 2.5105 no .
N20 H14B 2.4946 no .
N23 H15A 2.7497 no .
N23 H15B 2.6692 no .
N23 H18A 3.1096 no .
N23 H18B 3.0198 no .
C2 H9 3.2377 no .
C2 H18A 2.9089 no .
C2 H18B 2.9699 no .
C3 H10 3.2362 no .
C3 H11 3.1044 no .
C3 H14A 2.8971 no .
C3 H14B 2.9272 no .
C3 H16A 2.9994 no .
C3 H16B 3.0529 no .
C3 H19A 3.0255 no .
C3 H19B 3.0498 no .
C4 H2 3.2340 no .
C4 H9 3.1081 no .
C4 H15A 2.9976 no .
C4 H15B 2.8819 no .
C4 H17A 3.0584 no .
C4 H17B 2.9902 no .
C4 H18A 3.0694 no .
C4 H18B 2.9946 no .
C6 H17A 3.1058 no .
C6 H17B 3.0137 no .
C6 H24 3.2345 no .
C8 H5 3.2378 no .
C8 H16A 3.0342 no .
C8 H16B 3.0843 no .
C9 H2 3.2555 no .
C10 H11 3.2329 no .
C10 H19A 2.9448 no .
C10 H19B 2.9316 no .
C11 H10 3.2510 no .
C12 H16A 2.7644 no .
C12 H16B 2.6994 no .
C13 H17A 2.7252 no .
C13 H17B 2.7233 no .
C18 H2 2.8739 no .
C19 H10 2.8724 no .
H2 H18A 2.9417 no .
H2 H18B 3.0639 no .
H2 H24 2.3685 no .
H5 H10 2.3626 no .
H5 H11 2.3071 no .
H9 H24 2.3044 no .
H10 H19A 3.0121 no .
H10 H19B 2.9848 no .
H16A H19A 2.7799 no .
H16A H19B 2.2455 no .
H16B H19A 2.2458 no .
H16B H19B 2.7452 no .
H17A H18A 2.7260 no .
H17A H18B 2.2435 no .
H17B H18A 2.2429 no .
H17B H18B 2.7901 no .
F1 H2 2.4522 no 1_656
F1 H14B 2.7412 no 1_656
F1 H17A 3.0004 no 1_655
F1 H17B 2.8209 no 1_655
F1 H24 2.6322 no 1_656
F21 H5 2.5776 no 1_454
F21 H10 2.3758 no 1_454
F21 H14A 2.7392 no 3_466
F21 H15A 2.8519 no 1_454
F21 H16A 2.8744 no 1_455
F21 H16B 2.8161 no 1_455
O1 H5 2.6944 no 1_554
O1 H10 3.3695 no 1_454
O1 H11 2.7464 no 1_554
O1 H14A 3.0011 no 3_466
O1 H15A 2.7237 no 1_454
O1 H16B 2.6772 no 3_566
O1 H17B 3.0980 no 1_554
O1 H19A 3.3537 no 3_566
O22 H2 3.4593 no 1_656
O22 H9 2.7329 no 1_556
O22 H14B 2.6840 no 1_656
O22 H16A 2.7631 no 1_556
O22 H18B 2.5894 no 4_565
O22 H19B 3.5997 no 1_556
O22 H24 2.6818 no 1_556
N3 H5 3.4153 no 3_567
N3 H24 3.5240 no .
N7 H10 3.4572 no .
N7 H17A 3.4122 no 4_564
N7 H18A 2.8652 no 1_655
N7 H18B 3.3647 no 1_655
N7 H19B 3.2628 no .
N20 H2 3.5405 no .
N20 H10 3.4596 no 3_567
N20 H18A 3.3708 no .
N20 H19A 3.2363 no 1_455
N20 H19A 3.3340 no 3_567
N20 H19B 2.9456 no 1_455
N23 H2 3.1455 no 4_565
N23 H5 3.3611 no .
C2 H15B 2.9432 no 4_464
C3 H10 3.5454 no 3_567
C4 H2 3.4085 no 4_565
C4 H10 3.5375 no .
C5 H16B 3.3980 no 3_567
C5 H17B 3.0162 no .
C5 H18A 3.4216 no .
C5 H19A 3.2186 no 3_567
C6 H15B 3.4628 no 4_464
C9 H15B 3.2021 no 4_464
C9 H16A 3.5327 no .
C9 H17A 2.9558 no 4_564
C9 H18A 3.2707 no 1_655
C9 H18B 3.2409 no 4_564
C9 H19B 2.7862 no .
C10 H14A 3.5456 no 3_567
C10 H15A 3.4942 no .
C11 H17B 3.3467 no .
C11 H18A 2.8871 no .
C11 H19A 2.7563 no 3_567
C11 H19B 3.3470 no 1_455
C12 H14A 3.3465 no 3_466
C12 H15A 3.1112 no 1_454
C12 H16B 3.2864 no 3_566
C13 H2 3.3892 no 4_565
C13 H14B 3.1544 no 1_656
C13 H16A 3.5031 no 1_556
C13 H18B 3.1631 no 4_565
C14 H14A 3.3280 no 3_466
C14 H15A 3.2666 no 1_454
C14 H16A 3.1224 no 1_455
C14 H16B 3.1452 no 1_455
C14 H19A 3.2603 no 1_455
C14 H19B 3.1294 no 1_455
C15 H14B 3.2400 no 1_656
C15 H17A 3.2888 no 1_655
C15 H17B 3.0440 no 1_655
C15 H18A 3.0833 no 1_655
C15 H18B 3.5124 no 1_655
C16 H5 3.3421 no 1_554
C16 H5 3.4815 no 3_567
C16 H14A 3.1708 no 1_655
C16 H14B 3.1664 no 1_655
C16 H16B 3.4889 no 3_566
C16 H24 3.4529 no .
C17 H5 3.3111 no .
C17 H9 3.4469 no 4_465
C17 H15A 3.3755 no 1_455
C17 H15B 3.0389 no 1_455
C17 H24 3.3438 no 1_556
C18 H9 3.4958 no 1_455
C18 H9 3.5917 no 4_465
C18 H11 3.4640 no .
C18 H15A 3.3256 no 1_455
C18 H15B 2.8823 no 1_455
C19 H9 3.4625 no .
C19 H11 3.4736 no 1_655
C19 H11 3.4347 no 3_567
C19 H14A 2.9735 no 1_655
C19 H14B 3.0562 no 1_655
C24 H15B 2.7873 no 4_464
C24 H16A 3.2005 no .
C24 H18B 3.1345 no 4_564
C24 H19B 3.3145 no .
H2 F1 2.4522 no 1_454
H2 O22 3.4593 no 1_454
H2 N20 3.5405 no .
H2 N23 3.1455 no 4_464
H2 C4 3.4085 no 4_464
H2 C13 3.3892 no 4_464
H2 H9 3.1417 no 1_455
H2 H14B 3.3650 no .
H2 H15B 3.2342 no 4_464
H2 H17A 3.3723 no 4_464
H5 F21 2.5776 no 1_656
H5 O1 2.6944 no 1_556
H5 N3 3.4153 no 3_567
H5 N23 3.3611 no .
H5 C16 3.3421 no 1_556
H5 C16 3.4815 no 3_567
H5 C17 3.3111 no .
H5 H16A 2.9274 no 1_556
H5 H16B 2.9214 no 1_556
H5 H16B 2.9491 no 3_567
H5 H17B 2.6198 no .
H5 H19A 3.3541 no 3_567
H9 O22 2.7329 no 1_554
H9 C17 3.4469 no 4_564
H9 C18 3.4958 no 1_655
H9 C18 3.5917 no 4_564
H9 C19 3.4625 no .
H9 H2 3.1417 no 1_655
H9 H14B 3.4920 no 1_655
H9 H15B 3.5949 no 4_464
H9 H16A 3.3999 no .
H9 H17A 2.6421 no 4_564
H9 H18A 2.8660 no 1_655
H9 H18B 3.3737 no 1_655
H9 H18B 2.8921 no 4_564
H9 H19B 2.6237 no .
H10 F21 2.3758 no 1_656
H10 O1 3.3695 no 1_656
H10 N7 3.4572 no .
H10 N20 3.4596 no 3_567
H10 C3 3.5454 no 3_567
H10 C4 3.5375 no .
H10 H11 3.1482 no 1_655
H10 H14A 2.9169 no 3_567
H10 H15A 2.8475 no .
H11 O1 2.7464 no 1_556
H11 C18 3.4640 no .
H11 C19 3.4736 no 1_455
H11 C19 3.4347 no 3_567
H11 H10 3.1482 no 1_455
H11 H15A 3.1577 no 1_455
H11 H16B 3.5894 no 3_567
H11 H17B 3.1910 no .
H11 H18A 2.6898 no .
H11 H19A 3.2395 no 1_455
H11 H19A 2.5647 no 3_567
H11 H19B 2.9354 no 1_455
H14A F21 2.7392 no 3_466
H14A O1 3.0011 no 3_466
H14A C10 3.5456 no 3_567
H14A C12 3.3465 no 3_466
H14A C14 3.3280 no 3_466
H14A C16 3.1708 no 1_455
H14A C19 2.9735 no 1_455
H14A H10 2.9169 no 3_567
H14A H14A 3.3201 no 3_466
H14A H16A 3.2199 no 1_455
H14A H16B 2.8424 no 1_455
H14A H19A 2.5733 no 1_455
H14A H19B 2.8821 no 1_455
H14B F1 2.7412 no 1_454
H14B O22 2.6840 no 1_454
H14B C13 3.1544 no 1_454
H14B C15 3.2400 no 1_454
H14B C16 3.1664 no 1_455
H14B C19 3.0562 no 1_455
H14B H2 3.3650 no .
H14B H9 3.4920 no 1_455
H14B H15A 3.2532 no 1_454
H14B H16A 2.7639 no 1_455
H14B H16B 3.2394 no 1_455
H14B H19A 3.1459 no 1_455
H14B H19B 2.5379 no 1_455
H15A F21 2.8519 no 1_656
H15A O1 2.7237 no 1_656
H15A C10 3.4942 no .
H15A C12 3.1112 no 1_656
H15A C14 3.2666 no 1_656
H15A C17 3.3755 no 1_655
H15A C18 3.3256 no 1_655
H15A H10 2.8475 no .
H15A H11 3.1577 no 1_655
H15A H14B 3.2532 no 1_656
H15A H17A 3.5287 no 1_655
H15A H17B 2.8431 no 1_655
H15A H18A 2.6919 no 1_655
H15A H18B 3.5686 no 1_655
H15B C2 2.9432 no 4_565
H15B C6 3.4628 no 4_565
H15B C9 3.2021 no 4_565
H15B C17 3.0389 no 1_655
H15B C18 2.8823 no 1_655
H15B C24 2.7873 no 4_565
H15B H2 3.2342 no 4_565
H15B H9 3.5949 no 4_565
H15B H17A 2.8262 no 1_655
H15B H17B 2.9556 no 1_655
H15B H18A 2.6206 no 1_655
H15B H18B 2.6871 no 1_655
H15B H24 2.9971 no 4_565
H16A F21 2.8744 no 1_655
H16A O22 2.7631 no 1_554
H16A C9 3.5327 no .
H16A C13 3.5031 no 1_554
H16A C14 3.1224 no 1_655
H16A C24 3.2005 no .
H16A H5 2.9274 no 1_554
H16A H9 3.3999 no .
H16A H14A 3.2199 no 1_655
H16A H14B 2.7639 no 1_655
H16A H17B 2.8862 no 1_554
H16A H24 2.7970 no .
H16B F21 2.8161 no 1_655
H16B O1 2.6772 no 3_566
H16B C5 3.3980 no 3_567
H16B C12 3.2864 no 3_566
H16B C14 3.1452 no 1_655
H16B C16 3.4889 no 3_566
H16B H5 2.9214 no 1_554
H16B H5 2.9491 no 3_567
H16B H11 3.5894 no 3_567
H16B H14A 2.8424 no 1_655
H16B H14B 3.2394 no 1_655
H16B H16B 2.6635 no 3_566
H17A F1 3.0004 no 1_455
H17A N7 3.4122 no 4_465
H17A C9 2.9558 no 4_465
H17A C15 3.2888 no 1_455
H17A H2 3.3723 no 4_565
H17A H9 2.6421 no 4_465
H17A H15A 3.5287 no 1_455
H17A H15B 2.8262 no 1_455
H17A H18B 2.9285 no 4_565
H17A H24 2.7964 no 1_556
H17B F1 2.8209 no 1_455
H17B O1 3.0980 no 1_556
H17B C5 3.0162 no .
H17B C11 3.3467 no .
H17B C15 3.0440 no 1_455
H17B H5 2.6198 no .
H17B H11 3.1910 no .
H17B H15A 2.8431 no 1_455
H17B H15B 2.9556 no 1_455
H17B H16A 2.8862 no 1_556
H17B H24 3.0619 no 1_556
H18A N7 2.8652 no 1_455
H18A N20 3.3708 no .
H18A C5 3.4216 no .
H18A C9 3.2707 no 1_455
H18A C11 2.8871 no .
H18A C15 3.0833 no 1_455
H18A H9 2.8660 no 1_455
H18A H11 2.6898 no .
H18A H15A 2.6919 no 1_455
H18A H15B 2.6206 no 1_455
H18B O22 2.5894 no 4_464
H18B N7 3.3647 no 1_455
H18B C9 3.2409 no 4_465
H18B C13 3.1631 no 4_464
H18B C15 3.5124 no 1_455
H18B C24 3.1345 no 4_465
H18B H9 3.3737 no 1_455
H18B H9 2.8921 no 4_465
H18B H15A 3.5686 no 1_455
H18B H15B 2.6871 no 1_455
H18B H17A 2.9285 no 4_464
H18B H24 2.7426 no 4_465
H19A O1 3.3537 no 3_566
H19A N20 3.2363 no 1_655
H19A N20 3.3340 no 3_567
H19A C5 3.2186 no 3_567
H19A C11 2.7563 no 3_567
H19A C14 3.2603 no 1_655
H19A H5 3.3541 no 3_567
H19A H11 3.2395 no 1_655
H19A H11 2.5647 no 3_567
H19A H14A 2.5733 no 1_655
H19A H14B 3.1459 no 1_655
H19A H19A 3.3505 no 3_667
H19B O22 3.5997 no 1_554
H19B N7 3.2628 no .
H19B N20 2.9456 no 1_655
H19B C9 2.7862 no .
H19B C11 3.3470 no 1_655
H19B C14 3.1294 no 1_655
H19B C24 3.3145 no .
H19B H9 2.6237 no .
H19B H11 2.9354 no 1_655
H19B H14A 2.8821 no 1_655
H19B H14B 2.5379 no 1_655
H19B H24 3.4947 no .
H24 F1 2.6322 no 1_454
H24 O22 2.6818 no 1_554
H24 N3 3.5240 no .
H24 C16 3.4529 no .
H24 C17 3.3438 no 1_554
H24 H15B 2.9971 no 4_464
H24 H16A 2.7970 no .
H24 H17A 2.7964 no 1_554
H24 H17B 3.0619 no 1_554
H24 H18B 2.7426 no 4_564
H24 H19B 3.4947 no .

loop_
_geom_torsion_atom_site_label_1
_geom_torsion_atom_site_label_2
_geom_torsion_atom_site_label_3
_geom_torsion_atom_site_label_4
_geom_torsion
_geom_torsion_publ_flag
C3 N3 C12 O1 -179.74(16) no
C3 N3 C12 C14 -0.1(3) no
C12 N3 C3 N20 -4.3(3) no
C12 N3 C3 C8 175.64(16) no
C3 N3 C16 C19 4.37(18) no
C16 N3 C3 N20 176.87(15) no
C16 N3 C3 C8 -3.23(19) no
C12 N3 C16 C19 -174.63(14) no
C16 N3 C12 O1 -1.0(3) no
C16 N3 C12 C14 178.63(13) no
C4 N7 C9 C24 -1.3(3) no
C9 N7 C4 N23 178.14(15) no
C9 N7 C4 C6 -0.8(3) no
C3 N20 C11 C5 0.1(2) no
C11 N20 C3 N3 178.91(14) no
C11 N20 C3 C8 -1.0(2) no
C4 N23 C13 O22 -176.25(16) no
C4 N23 C13 C15 3.8(3) no
C13 N23 C4 N7 -3.9(3) no
C13 N23 C4 C6 175.21(16) no
C4 N23 C17 C18 -5.54(18) no
C17 N23 C4 N7 -177.38(15) no
C17 N23 C4 C6 1.74(19) no
C13 N23 C17 C18 -179.85(14) no
C17 N23 C13 O22 -3.3(3) no
C17 N23 C13 C15 176.70(13) no
C6 C2 C24 C9 -0.6(3) no
C24 C2 C6 C4 -1.3(3) no
C24 C2 C6 C18 178.81(16) no
N3 C3 C8 C10 -178.78(14) no
N3 C3 C8 C19 0.6(2) no
N20 C3 C8 C10 1.1(3) no
N20 C3 C8 C19 -179.46(15) no
N7 C4 C6 C2 2.1(3) no
N7 C4 C6 C18 -177.92(16) no
N23 C4 C6 C2 -176.95(14) no
N23 C4 C6 C18 3.0(2) no
C10 C5 C11 N20 0.6(3) no
C11 C5 C10 C8 -0.5(3) no
C2 C6 C18 C17 173.73(19) no
C4 C6 C18 C17 -6.2(2) no
C3 C8 C10 C5 -0.3(3) no
C3 C8 C19 C16 2.02(19) no
C10 C8 C19 C16 -178.66(18) no
C19 C8 C10 C5 -179.58(16) no
N7 C9 C24 C2 2.1(3) no
O1 C12 C14 F21 0.9(2) no
N3 C12 C14 F21 -178.68(14) no
O22 C13 C15 F1 -6.4(2) no
N23 C13 C15 F1 173.57(14) no
N3 C16 C19 C8 -3.74(17) no
N23 C17 C18 C6 6.89(18) no
